data_2203002
loop_
_publ_author_name
'Patrick, Vincent A.'
'Skelton, Brian W.'
'White, Allan H.'

_publ_section_title (4\a,4a\b,9a\b)-4a-Acetoxy-4-methoxy-3,4,4a,9a-tetrahydro-1<i>H</i>-anthracene-2,9,10-trione
_journal_issue 11
_journal_name_full 'Acta Crystallographica Section E'
_journal_page_first o1634
_journal_page_last o1635
_journal_paper_doi 10.1107/S1600536803021688
_journal_volume 59
_journal_year 2003
_chemical_formula_iupac 'C17 H16 O6'
_chemical_formula_moiety 'C17 H16 O6'
_chemical_formula_sum 'C17 H16 O6'
_chemical_formula_weight 316.31
_space_group_IT_number 14
_symmetry_cell_setting monoclinic
_symmetry_space_group_name_Hall '-P 2ybc'
_symmetry_space_group_name_H-M 'P 1 21/c 1'
_atom_sites_solution_hydrogens difmap
_atom_sites_solution_primary direct
_atom_sites_solution_secondary difmap
_cell_angle_alpha 90.00000
_cell_angle_beta 104.40(2)
_cell_angle_gamma 90.00000
_cell_formula_units_Z 4
_cell_length_a 13.645(5)
_cell_length_b 8.293(4)
_cell_length_c 14.112(5)
_cell_measurement_reflns_used 9
_cell_measurement_temperature 293(2)
_cell_measurement_theta_max 34.4
_cell_measurement_theta_min 9.9
_cell_volume 1546.7(11)
_computing_cell_refinement 'Syntex Software'
_computing_data_collection 'Syntex Software (Syntex, 1973)'
_computing_data_reduction 'Xtal3.5 (Hall et al., 1995)'
_computing_molecular_graphics Xtal3.5
_computing_publication_material 'Xtal3.5 BONDLA CIFIO'
_computing_structure_refinement 'Xtal3.5 CRYLSQ'
_computing_structure_solution Xtal3.5
_diffrn_ambient_temperature 293(2)
_diffrn_measured_fraction_theta_full 1.0
_diffrn_measured_fraction_theta_max 1.00
_diffrn_measurement_device_type 'Syntex P2~1~'
_diffrn_measurement_method 2\q-\w
_diffrn_radiation_monochromator graphite
_diffrn_radiation_source 'sealed tube'
_diffrn_radiation_type 'Mo K\a'
_diffrn_radiation_wavelength .71073
_diffrn_reflns_av_sigmaI/netI .057
_diffrn_reflns_limit_h_max 14
_diffrn_reflns_limit_h_min 0
_diffrn_reflns_limit_k_max 8
_diffrn_reflns_limit_k_min 0
_diffrn_reflns_limit_l_max 14
_diffrn_reflns_limit_l_min -15
_diffrn_reflns_number 2035
_diffrn_reflns_theta_full 22.54
_diffrn_reflns_theta_max 22.54
_diffrn_reflns_theta_min 1.54
_diffrn_standards_decay_% 0
_diffrn_standards_interval_time 60
_diffrn_standards_number 6
_exptl_absorpt_coefficient_mu .104
_exptl_absorpt_correction_type none
_exptl_absorpt_process_details
;
;
_exptl_crystal_colour colourless
_exptl_crystal_density_diffrn 1.358
_exptl_crystal_density_method 'not measured'
_exptl_crystal_description block
_exptl_crystal_F_000 664
_exptl_crystal_size_max .34
_exptl_crystal_size_mid .21
_exptl_crystal_size_min .20
_refine_diff_density_max .247
_refine_diff_density_min -.177
_refine_ls_extinction_method none
_refine_ls_goodness_of_fit_all 1.035
_refine_ls_goodness_of_fit_ref 1.067
_refine_ls_hydrogen_treatment noref
_refine_ls_matrix_type full
_refine_ls_number_constraints 0
_refine_ls_number_parameters 208
_refine_ls_number_reflns 1878
_refine_ls_number_restraints 0
_refine_ls_R_factor_all .059
_refine_ls_R_factor_gt .052
_refine_ls_shift/su_max .006
_refine_ls_shift/su_mean .001
_refine_ls_structure_factor_coef F
_refine_ls_weighting_details
;
     w = 1/(\s^2^(F) +  0.0005F^2^)
;
_refine_ls_weighting_scheme calc
_refine_ls_wR_factor_all .055
_refine_ls_wR_factor_ref .054
_reflns_number_gt 1878
_reflns_number_total 2035
_reflns_threshold_expression I>\s(I)
_cod_data_source_file ww6125.cif
_cod_data_source_block I
_cod_original_sg_symbol_Hall '-p 2ybc'
_cod_original_sg_symbol_H-M 'P 21/c'
_cod_database_code 2203002
_cod_database_fobs_code 2203002

loop_
_symmetry_equiv_pos_as_xyz
+x,+y,+z
-x,1/2+y,1/2-z
-x,-y,-z
+x,1/2-y,1/2+z

loop_
_atom_site_label
_atom_site_fract_x
_atom_site_fract_y
_atom_site_fract_z
_atom_site_U_iso_or_equiv
_atom_site_adp_type
_atom_site_calc_flag
_atom_site_calc_attached_atom
_atom_site_occupancy
_atom_site_disorder_assembly
_atom_site_disorder_group
C1 .6511(2) .5926(4) .1074(2) .0605(17) Uani ? ? 1.00000 ? ?
C2 .5509(2) .5493(4) .1252(2) .068(2) Uani ? ? 1.00000 ? ?
O2 .47295(18) .6172(3) .0841(2) .0992(17) Uani ? ? 1.00000 ? ?
C3 .5531(2) .4102(5) .1940(3) .074(2) Uani ? ? 1.00000 ? ?
C4 .6348(2) .4312(3) .2894(2) .0522(16) Uani ? ? 1.00000 ? ?
O4 .61151(15) .5660(2) .34125(14) .0614(12) Uani ? ? 1.00000 ? ?
C41 .5674(3) .5291(4) .4187(3) .083(2) Uani ? ? 1.00000 ? ?
C4a .73911(19) .4685(3) .27194(18) .0401(13) Uani ? ? 1.00000 ? ?
O4a .76482(13) .3227(2) .22637(13) .0482(10) Uani ? ? 1.00000 ? ?
C4a1 .8611(2) .3068(4) .21758(19) .0485(16) Uani ? ? 1.00000 ? ?
O4a1 .92462(15) .4077(3) .24450(15) .0628(12) Uani ? ? 1.00000 ? ?
C4a2 .8745(3) .1505(4) .1706(2) .070(2) Uani ? ? 1.00000 ? ?
C5 .8989(2) .6840(3) .5016(2) .0492(15) Uani ? ? 1.00000 ? ?
C6 .9152(2) .8380(4) .5394(2) .0576(17) Uani ? ? 1.00000 ? ?
C7 .8678(2) .9678(4) .4862(2) .0598(18) Uani ? ? 1.00000 ? ?
C8 .8052(2) .9468(3) .3947(2) .0539(16) Uani ? ? 1.00000 ? ?
C8a .78870(18) .7927(3) .35407(18) .0420(14) Uani ? ? 1.00000 ? ?
C9 .7239(2) .7718(3) .2535(2) .0467(15) Uani ? ? 1.00000 ? ?
O9 .67166(16) .8807(2) .21133(15) .0679(12) Uani ? ? 1.00000 ? ?
C9a .73336(18) .6130(3) .20305(18) .0427(14) Uani ? ? 1.00000 ? ?
C10 .8127(2) .4923(3) .37246(19) .0427(14) Uani ? ? 1.00000 ? ?
O10 .84519(17) .3754(2) .42225(14) .0636(12) Uani ? ? 1.00000 ? ?
C10a .83518(18) .6599(3) .40881(18) .0397(13) Uani ? ? 1.00000 ? ?
H1a .64422 .69120 .07204 .07600 Uiso ? ? 1.00000 ? ?
H1b .67116 .50974 .06971 .07600 Uiso ? ? 1.00000 ? ?
H3a .56672 .31390 .16248 .09400 Uiso ? ? 1.00000 ? ?
H3b .48915 .40170 .20821 .09400 Uiso ? ? 1.00000 ? ?
H4 .63626 .33256 .32394 .04100 Uiso ? ? 1.00000 ? ?
H41a .55413 .62509 .44980 .12500 Uiso ? ? 1.00000 ? ?
H41b .61230 .46263 .46538 .12500 Uiso ? ? 1.00000 ? ?
H41c .50556 .47197 .39430 .12500 Uiso ? ? 1.00000 ? ?
H4a2a .93531 .15450 .14834 .10800 Uiso ? ? 1.00000 ? ?
H4a2b .81891 .13101 .11702 .10800 Uiso ? ? 1.00000 ? ?
H4a2c .88049 .06586 .21723 .10800 Uiso ? ? 1.00000 ? ?
H5 .93103 .59471 .53884 .04900 Uiso ? ? 1.00000 ? ?
H6 .95946 .85458 .60217 .07200 Uiso ? ? 1.00000 ? ?
H7 .87815 1.07301 .51340 .06400 Uiso ? ? 1.00000 ? ?
H8 .77296 1.03718 .35888 .06800 Uiso ? ? 1.00000 ? ?
H9a .79595 .61634 .18496 .05000 Uiso ? ? 1.00000 ? ?

loop_
_atom_site_aniso_label
_atom_site_aniso_U_11
_atom_site_aniso_U_22
_atom_site_aniso_U_33
_atom_site_aniso_U_12
_atom_site_aniso_U_13
_atom_site_aniso_U_23
C1 .061(2) .070(2) .0450(16) .0082(16) .0018(14) -.0034(15)
C2 .054(2) .078(2) .065(2) .0038(18) .0006(16) -.0297(19)
O2 .0568(15) .120(2) .102(2) .0252(15) -.0141(14) -.0386(16)
C3 .0473(18) .085(3) .093(3) -.0187(18) .0214(18) -.031(2)
C4 .0576(18) .0413(16) .0633(18) -.0107(13) .0259(15) -.0082(14)
O4 .0667(13) .0541(12) .0756(14) -.0107(10) .0406(11) -.0124(11)
C41 .105(3) .084(3) .076(2) -.002(2) .051(2) -.007(2)
C4a .0459(15) .0333(14) .0430(14) -.0009(12) .0147(12) -.0045(12)
O4a .0518(12) .0408(11) .0534(11) -.0008(9) .0155(9) -.0102(9)
C4a1 .058(2) .0477(18) .0398(15) .0108(15) .0127(14) .0021(13)
O4a1 .0503(12) .0596(14) .0796(15) .0007(11) .0181(11) -.0037(11)
C4a2 .088(2) .061(2) .067(2) .0209(18) .0284(18) -.0068(16)
C5 .0510(17) .0522(18) .0446(16) -.0020(14) .0125(13) -.0009(14)
C6 .0582(18) .064(2) .0520(17) -.0147(16) .0162(15) -.0143(16)
C7 .070(2) .0472(19) .067(2) -.0143(16) .0260(17) -.0180(16)
C8 .0620(19) .0369(16) .066(2) -.0031(14) .0215(16) .0001(15)
C8a .0412(15) .0363(15) .0507(16) -.0038(12) .0157(13) -.0004(13)
C9 .0440(16) .0413(16) .0560(17) -.0003(13) .0147(14) .0089(14)
O9 .0708(14) .0483(12) .0756(14) .0151(11) .0013(11) .0122(11)
C9a .0377(14) .0487(16) .0420(15) .0003(12) .0102(12) .0028(13)
C10 .0505(16) .0394(16) .0406(15) .0010(13) .0158(12) .0018(13)
O10 .0939(16) .0401(11) .0504(12) .0072(11) .0056(11) .0066(10)
C10a .0413(14) .0378(15) .0429(15) -.0044(12) .0157(12) -.0020(12)

loop_
_atom_type_symbol
_atom_type_scat_dispersion_real
_atom_type_scat_dispersion_imag
_atom_type_scat_source
C .002 .002 'Int Tables Vol IV Tables 2.2B and 2.3.1'
H 0 0 'Int Tables Vol IV Tables 2.2B and 2.3.1'
O .008 .006 'Int Tables Vol IV Tables 2.2B and 2.3.1'

loop_
_geom_angle_atom_site_label_1
_geom_angle_atom_site_label_2
_geom_angle_atom_site_label_3
_geom_angle
_geom_angle_publ_flag
C2 C1 C9a 112.2(3) yes
C2 C1 H1a 108.7 ?
C2 C1 H1b 108.9 ?
C9a C1 H1a 108.8 ?
C9a C1 H1b 108.8 ?
H1a C1 H1b 109.4 ?
C1 C2 O2 122.5(3) yes
C1 C2 C3 114.9(3) ?
O2 C2 C3 122.5(3) yes
C2 C3 C4 112.0(3) ?
C2 C3 H3a 108.4 ?
C2 C3 H3b 108.9 ?
C4 C3 H3a 108.8 ?
C4 C3 H3b 109.3 ?
H3a C3 H3b 109.5 ?
C3 C4 O4 109.7(2) yes
C3 C4 C4a 112.5(3) ?
C3 C4 H4 105.7 ?
O4 C4 C4a 105.1(2) yes
O4 C4 H4 113.2 ?
C4a C4 H4 110.8 ?
C4 O4 C41 115.1(2) ?
O4 C41 H41a 110.1 ?
O4 C41 H41b 109.6 ?
O4 C41 H41c 109.8 ?
H41a C41 H41b 109.2 ?
H41a C41 H41c 109.3 ?
H41b C41 H41c 108.7 ?
C4 C4a O4a 103.8(2) yes
C4 C4a C9a 110.9(2) ?
C4 C4a C10 107.3(2) ?
O4a C4a C9a 110.5(2) ?
O4a C4a C10 109.99(19) ?
C9a C4a C10 113.9(2) ?
C4a O4a C4a1 117.9(2) yes
O4a C4a1 O4a1 123.0(3) yes
O4a C4a1 C4a2 110.8(2) ?
O4a1 C4a1 C4a2 126.2(3) ?
C4a1 C4a2 H4a2a 109.2 ?
C4a1 C4a2 H4a2b 110.1 ?
C4a1 C4a2 H4a2c 109.5 ?
H4a2a C4a2 H4a2b 109.4 ?
H4a2a C4a2 H4a2c 108.6 ?
H4a2b C4a2 H4a2c 110.0 ?
C6 C5 C10a 119.9(2) ?
C6 C5 H5 120.0 ?
C10a C5 H5 120.1 ?
C5 C6 C7 120.3(2) ?
C5 C6 H6 119.9 ?
C7 C6 H6 119.8 ?
C6 C7 C8 120.8(3) ?
C6 C7 H7 119.7 ?
C8 C7 H7 119.5 ?
C7 C8 C8a 120.1(2) ?
C7 C8 H8 119.9 ?
C8a C8 H8 119.9 ?
C8 C8a C9 119.8(2) ?
C8 C8a C10a 119.2(2) ?
C9 C8a C10a 121.0(2) ?
C8a C9 O9 121.4(2) ?
C8a C9 C9a 116.7(2) ?
O9 C9 C9a 121.7(2) yes
C1 C9a C4a 112.5(2) ?
C1 C9a C9 112.3(2) ?
C1 C9a H9a 106.0 ?
C4a C9a C9 112.2(2) ?
C4a C9a H9a 106.6 ?
C9 C9a H9a 106.7 ?
C4a C10 O10 119.6(2) ?
C4a C10 C10a 118.1(2) ?
O10 C10 C10a 122.1(2) yes
C5 C10a C8a 119.7(2) ?
C5 C10a C10 119.0(2) ?
C8a C10a C10 121.2(2) ?

loop_
_geom_bond_atom_site_label_1
_geom_bond_atom_site_label_2
_geom_bond_site_symmetry_1
_geom_bond_site_symmetry_2
_geom_bond_distance
_geom_bond_publ_flag
C1 C2 . . 1.493(5) yes
C1 C9a . . 1.535(3) yes
C1 H1a . . .950 ?
C1 H1b . . .950 ?
C2 O2 . . 1.216(4) yes
C2 C3 . . 1.503(5) yes
C3 C4 . . 1.530(4) yes
C3 H3a . . .954 ?
C3 H3b . . .946 ?
C4 O4 . . 1.415(4) yes
C4 C4a . . 1.535(4) yes
C4 H4 . . .950 ?
O4 C41 . . 1.407(5) yes
C41 H41a . . .948 ?
C41 H41b . . .955 ?
C41 H41c . . .954 ?
C4a O4a . . 1.453(3) yes
C4a C9a . . 1.532(4) yes
C4a C10 . . 1.533(3) ?
O4a C4a1 . . 1.356(4) ?
C4a1 O4a1 . . 1.197(4) ?
C4a1 C4a2 . . 1.487(4) ?
C4a2 H4a2a . . .959 ?
C4a2 H4a2b . . .942 ?
C4a2 H4a2c . . .951 ?
C5 C6 . . 1.380(4) ?
C5 C10a . . 1.395(3) ?
C5 H5 . . .950 ?
C6 C7 . . 1.378(4) ?
C6 H6 . . .950 ?
C7 C8 . . 1.372(4) ?
C7 H7 . . .950 ?
C8 C8a . . 1.395(4) ?
C8 H8 . . .949 ?
C8a C9 . . 1.484(3) yes
C8a C10a . . 1.403(3) yes
C9 O9 . . 1.211(3) yes
C9 C9a . . 1.517(4) ?
C9a H9a . . .951 ?
C10 O10 . . 1.214(3) yes
C10 C10a . . 1.487(4) ?
